data_7215074
loop_
_publ_author_name
'Ahmad, Waqar'
'Zhang, Lijuan'
'Zhou, Yunshan'

_publ_section_title
;
 2-D lanthanide--organic complexes constructed from
 6,7-dihydropyrido(2,3-d)pyridazine-5,8-dione: synthesis, characterization
 and photoluminescence for sensing small molecules
;
_journal_issue 17
_journal_name_full CrystEngComm
_journal_page_first 3521
_journal_paper_doi 10.1039/c3ce42575d
_journal_volume 16
_journal_year 2014
_chemical_formula_moiety 'C9 H6 N3 O7 Tb'
_chemical_formula_sum 'C9 H6 N3 O7 Tb'
_chemical_formula_weight 427.09
_chemical_name_systematic
;
 ? 
;
_space_group_crystal_system triclinic
_space_group_IT_number 2
_space_group_name_Hall '-P 1'
_space_group_name_H-M_alt 'P -1'
_symmetry_space_group_name_Hall '-P 1'
_symmetry_space_group_name_H-M 'P -1'
_atom_sites_solution_hydrogens geom
_atom_sites_solution_primary direct
_atom_sites_solution_secondary difmap
_audit_creation_date 2012-09-25
_audit_creation_method
;
  Olex2 1.1
  (compiled 2011.02.15 svn.r1672, GUI svn.r3494)
;
_cell_angle_alpha 91.199(5)
_cell_angle_beta 102.326(4)
_cell_angle_gamma 102.157(4)
_cell_formula_units_Z 2
_cell_length_a 7.1205(3)
_cell_length_b 7.8366(5)
_cell_length_c 10.2949(6)
_cell_measurement_reflns_used 2444
_cell_measurement_temperature 102.2
_cell_measurement_theta_max 29.2298
_cell_measurement_theta_min 2.9959
_cell_volume 547.33(5)
_computing_cell_refinement
;
CrysAlisPro, Agilent Technologies,
Version 1.171.35.11 (release 16-05-2011 CrysAlis171 .NET)
(compiled May 16 2011,17:55:39)
;
_computing_data_collection
;
CrysAlisPro, Agilent Technologies,
Version 1.171.35.11 (release 16-05-2011 CrysAlis171 .NET)
(compiled May 16 2011,17:55:39)
;
_computing_data_reduction
;
CrysAlisPro, Agilent Technologies,
Version 1.171.35.11 (release 16-05-2011 CrysAlis171 .NET)
(compiled May 16 2011,17:55:39)
;
_computing_molecular_graphics
;
O. V. Dolomanov, L. J. Bourhis, R. J. Gildea, J. A. K. Howard and H. Puschmann,
OLEX2: a complete structure solution, refinement and analysis program.
J. Appl. Cryst. (2009). 42, 339-341.
;
_computing_publication_material
;
O. V. Dolomanov, L. J. Bourhis, R. J. Gildea, J. A. K. Howard and H. Puschmann,
OLEX2: a complete structure solution, refinement and analysis program.
J. Appl. Cryst. (2009). 42, 339-341.
;
_computing_structure_refinement 'SHELXL-97 (Sheldrick, 1997)'
_computing_structure_solution 'SHELXS-97 (Sheldrick, 1990)'
_diffrn_ambient_temperature 102.2
_diffrn_detector_area_resol_mean 16.0971
_diffrn_measured_fraction_theta_full 0.999
_diffrn_measured_fraction_theta_max 0.999
_diffrn_measurement_details
;
  1 omega  -20.00   22.00   1.0000    2.4700
omega____ theta____ kappa____ phi______ frames
    -      -15.8268  -93.0000   53.0000 42

  2 omega  -19.00    7.00   1.0000    2.4700
omega____ theta____ kappa____ phi______ frames
    -      -15.8268   37.0000 -180.0000 26

  3 omega   13.00   38.00   1.0000    2.4700
omega____ theta____ kappa____ phi______ frames
    -       20.9831   77.0000  -90.0000 25

  4 omega  -51.00   47.00   1.0000    2.4700
omega____ theta____ kappa____ phi______ frames
    -       20.9831  -37.0000  -90.0000 98

  5 omega  -22.00   55.00   1.0000    2.4700
omega____ theta____ kappa____ phi______ frames
    -       20.9831  -93.0000 -165.0000 77

  6 omega   -5.00   87.00   1.0000    2.4700
omega____ theta____ kappa____ phi______ frames
    -       20.9831   37.0000   90.0000 92
;
_diffrn_measurement_device_type 'Xcalibur, Eos, Gemini'
_diffrn_measurement_method '\w scans'
_diffrn_orient_matrix_UB_11 0.0014814000
_diffrn_orient_matrix_UB_12 -0.0860954000
_diffrn_orient_matrix_UB_13 -0.0217406000
_diffrn_orient_matrix_UB_21 0.0181001000
_diffrn_orient_matrix_UB_22 0.0303960000
_diffrn_orient_matrix_UB_23 -0.0615490000
_diffrn_orient_matrix_UB_31 0.1029398000
_diffrn_orient_matrix_UB_32 0.0166442000
_diffrn_orient_matrix_UB_33 0.0271381000
_diffrn_radiation_monochromator graphite
_diffrn_radiation_type 'Mo K\a'
_diffrn_radiation_wavelength 0.7107
_diffrn_reflns_av_R_equivalents 0.0420
_diffrn_reflns_av_unetI/netI 0.0599
_diffrn_reflns_limit_h_max 7
_diffrn_reflns_limit_h_min -8
_diffrn_reflns_limit_k_max 9
_diffrn_reflns_limit_k_min -9
_diffrn_reflns_limit_l_max 12
_diffrn_reflns_limit_l_min -11
_diffrn_reflns_number 3624
_diffrn_reflns_theta_full 25.98
_diffrn_reflns_theta_max 25.98
_diffrn_reflns_theta_min 3.00
_diffrn_source 'Enhance (Mo) X-ray Source'
_exptl_absorpt_coefficient_mu 6.502
_exptl_absorpt_correction_T_max 1.00000
_exptl_absorpt_correction_T_min 0.89925
_exptl_absorpt_correction_type multi-scan
_exptl_absorpt_process_details
;
CrysAlisPro, Agilent Technologies,
Version 1.171.35.11 (release 16-05-2011 CrysAlis171 .NET)
(compiled May 16 2011,17:55:39)
Empirical absorption correction using spherical harmonics,
 implemented in SCALE3 ABSPACK scaling algorithm.
;
_exptl_crystal_density_diffrn 2.591
_exptl_crystal_density_method 'not measured'
_exptl_crystal_F_000 404
_exptl_crystal_size_max 0.10
_exptl_crystal_size_mid 0.08
_exptl_crystal_size_min 0.02
_refine_diff_density_max 1.704
_refine_diff_density_min -1.647
_refine_diff_density_rms 0.204
_refine_ls_extinction_method none
_refine_ls_goodness_of_fit_ref 1.043
_refine_ls_hydrogen_treatment mixed
_refine_ls_matrix_type full
_refine_ls_number_parameters 187
_refine_ls_number_reflns 2147
_refine_ls_number_restraints 22
_refine_ls_restrained_S_all 1.043
_refine_ls_R_factor_all 0.0331
_refine_ls_R_factor_gt 0.0305
_refine_ls_shift/su_max 0.000
_refine_ls_shift/su_mean 0.000
_refine_ls_structure_factor_coef Fsqd
_refine_ls_weighting_details 'calc w=1/[\s^2^(Fo^2^)+(0.0274P)^2^+0.0000P] where P=(Fo^2^+2Fc^2^)/3'
_refine_ls_weighting_scheme calc
_refine_ls_wR_factor_gt 0.0672
_refine_ls_wR_factor_ref 0.0690
_reflns_number_gt 2018
_reflns_number_total 2147
_reflns_threshold_expression >2sigma(I)
_cod_data_source_file c3ce42575d2.cif
_cod_data_source_block exp_836
_cod_database_code 7215074
_reflns_odcompleteness_completeness 99.87
_reflns_odcompleteness_iscentric 1
_reflns_odcompleteness_theta 26.32

loop_
_space_group_symop_id
_space_group_symop_operation_xyz
1 'x, y, z'
2 '-x, -y, -z'

loop_
_atom_site_label
_atom_site_type_symbol
_atom_site_fract_x
_atom_site_fract_y
_atom_site_fract_z
_atom_site_U_iso_or_equiv
_atom_site_adp_type
_atom_site_occupancy
_atom_site_symmetry_multiplicity
_atom_site_calc_flag
_atom_site_refinement_flags
Tb1 Tb 0.28551(3) 0.29575(3) 0.42517(2) 0.00795(10) Uani 1 1 d D
O3 O 0.0860(5) 0.4977(5) 0.3539(4) 0.0120(8) Uani 1 1 d .
O6 O 0.7406(5) -0.0120(5) 0.4957(4) 0.0105(8) Uani 1 1 d .
O1 O 0.4873(5) 0.5577(5) 0.3813(3) 0.0107(8) Uani 1 1 d .
O5 O 0.5667(5) 0.1836(5) 0.4119(4) 0.0122(8) Uani 1 1 d .
O2 O 0.3225(5) 0.8194(6) -0.0984(4) 0.0181(9) Uani 1 1 d .
O7 O -0.0278(5) 0.1135(6) 0.3096(4) 0.0137(9) Uani 1 1 d D
N1 N 0.2733(6) 0.3284(6) 0.1752(4) 0.0103(10) Uani 1 1 d U
O4 O -0.0970(5) 0.6681(5) 0.4200(4) 0.0114(8) Uani 1 1 d .
N3 N 0.4500(6) 0.8437(7) 0.1244(4) 0.0136(10) Uani 1 1 d U
H3 H 0.4854 0.9545 0.1177 0.016 Uiso 1 1 calc R
C8 C -0.0038(7) 0.5498(8) 0.4354(5) 0.0095(12) Uani 1 1 d .
C3 C 0.1974(7) 0.4409(9) -0.0844(5) 0.0162(13) Uani 1 1 d .
H3A H 0.1715 0.4776 -0.1705 0.019 Uiso 1 1 calc R
N2 N 0.4994(6) 0.7870(7) 0.2506(4) 0.0122(10) Uani 1 1 d U
C5 C 0.3320(7) 0.4983(8) 0.1517(5) 0.0089(11) Uani 1 1 d .
C1 C 0.1837(8) 0.2164(8) 0.0694(5) 0.0157(13) Uani 1 1 d .
H1 H 0.1449 0.0986 0.0836 0.019 Uiso 1 1 calc R
C6 C 0.4419(7) 0.6212(8) 0.2631(5) 0.0101(12) Uani 1 1 d .
C7 C 0.3535(7) 0.7483(8) 0.0106(5) 0.0126(12) Uani 1 1 d .
C4 C 0.2905(7) 0.5623(8) 0.0243(5) 0.0107(12) Uani 1 1 d .
C2 C 0.1451(8) 0.2670(8) -0.0617(5) 0.0146(13) Uani 1 1 d .
H2 H 0.0849 0.1840 -0.1323 0.017 Uiso 1 1 calc R
C9 C 0.5871(7) 0.0507(8) 0.4724(5) 0.0097(12) Uani 1 1 d .
H7A H -0.094(4) 0.049(6) 0.356(3) 0.015 Uiso 1 1 d D
H7B H -0.102(4) 0.158(5) 0.251(4) 0.015 Uiso 1 1 d D

loop_
_atom_site_aniso_label
_atom_site_aniso_U_11
_atom_site_aniso_U_22
_atom_site_aniso_U_33
_atom_site_aniso_U_23
_atom_site_aniso_U_13
_atom_site_aniso_U_12
Tb1 0.00872(15) 0.00887(17) 0.00739(15) 0.00410(11) 0.00216(10) 0.00374(11)
O3 0.0125(18) 0.017(2) 0.0099(19) 0.0064(16) 0.0042(15) 0.0083(16)
O6 0.0091(17) 0.012(2) 0.0118(19) 0.0060(16) 0.0026(15) 0.0052(16)
O1 0.0132(18) 0.011(2) 0.0070(18) 0.0059(15) 0.0028(15) -0.0002(16)
O5 0.0130(18) 0.010(2) 0.016(2) 0.0083(17) 0.0060(16) 0.0056(16)
O2 0.0175(19) 0.022(3) 0.011(2) 0.0109(18) -0.0009(17) -0.0007(18)
O7 0.0096(18) 0.022(3) 0.009(2) 0.0068(17) 0.0002(15) 0.0034(17)
N1 0.0111(15) 0.0108(18) 0.0095(16) 0.0045(14) 0.0017(13) 0.0036(14)
O4 0.0145(18) 0.013(2) 0.0106(19) 0.0078(16) 0.0044(15) 0.0101(16)
N3 0.0155(16) 0.0123(18) 0.0123(17) 0.0054(14) 0.0005(14) 0.0035(14)
C8 0.008(2) 0.012(3) 0.007(3) 0.004(2) 0.000(2) 0.000(2)
C3 0.013(3) 0.029(4) 0.007(3) 0.002(3) 0.001(2) 0.010(3)
N2 0.0151(16) 0.0124(18) 0.0091(16) 0.0050(14) 0.0025(14) 0.0027(14)
C5 0.010(2) 0.011(3) 0.008(3) 0.004(2) 0.003(2) 0.007(2)
C1 0.018(3) 0.012(3) 0.016(3) 0.003(3) 0.003(2) 0.002(2)
C6 0.008(2) 0.016(3) 0.010(3) 0.007(2) 0.005(2) 0.005(2)
C7 0.009(2) 0.018(3) 0.011(3) 0.009(2) 0.000(2) 0.004(2)
C4 0.010(2) 0.017(3) 0.006(3) 0.007(2) 0.004(2) 0.003(2)
C2 0.014(3) 0.018(3) 0.012(3) 0.001(2) 0.003(2) 0.003(2)
C9 0.009(2) 0.015(3) 0.005(3) 0.000(2) 0.000(2) 0.001(2)

loop_
_atom_type_symbol
_atom_type_description
_atom_type_scat_dispersion_real
_atom_type_scat_dispersion_imag
_atom_type_scat_source
C C 0.0033 0.0016 'International Tables Vol C Tables 4.2.6.8 and 6.1.1.4'
H H 0.0000 0.0000 'International Tables Vol C Tables 4.2.6.8 and 6.1.1.4'
N N 0.0061 0.0033 'International Tables Vol C Tables 4.2.6.8 and 6.1.1.4'
O O 0.0106 0.0060 'International Tables Vol C Tables 4.2.6.8 and 6.1.1.4'
Tb Tb -0.1723 4.1537 'International Tables Vol C Tables 4.2.6.8 and 6.1.1.4'

loop_
_geom_angle_atom_site_label_1
_geom_angle_atom_site_label_2
_geom_angle_atom_site_label_3
_geom_angle
_geom_angle_site_symmetry_1
_geom_angle_site_symmetry_3
O3 Tb1 Tb1 87.06(9) . 2_666
O3 Tb1 O1 103.64(13) . 2_666
O3 Tb1 O5 148.50(13) . .
O3 Tb1 O7 75.86(14) . .
O3 Tb1 N1 72.69(14) . .
O6 Tb1 Tb1 124.70(8) 2_656 2_666
O6 Tb1 O3 140.02(12) 2_656 .
O6 Tb1 O1 95.69(13) 2_656 2_666
O6 Tb1 O5 68.88(12) 2_656 .
O6 Tb1 O7 71.42(13) 2_656 .
O6 Tb1 N1 118.27(14) 2_656 .
O1 Tb1 Tb1 33.57(8) . 2_666
O1 Tb1 Tb1 33.25(9) 2_666 2_666
O1 Tb1 O3 71.10(13) . .
O1 Tb1 O6 148.70(12) . 2_656
O1 Tb1 O1 66.82(14) . 2_666
O1 Tb1 O5 82.13(13) . .
O1 Tb1 O5 79.73(13) 2_666 .
O1 Tb1 O7 153.15(12) 2_666 .
O1 Tb1 O7 134.62(13) . .
O1 Tb1 N1 66.57(13) . .
O1 Tb1 N1 131.58(13) 2_666 .
O5 Tb1 Tb1 79.11(9) . 2_666
O5 Tb1 O7 115.04(14) . .
O5 Tb1 N1 81.75(13) . .
O7 Tb1 Tb1 162.86(10) . 2_666
O7 Tb1 N1 74.53(13) . .
N1 Tb1 Tb1 99.32(10) . 2_666
O4 Tb1 Tb1 94.51(9) 2_566 2_666
O4 Tb1 O3 69.48(13) 2_566 .
O4 Tb1 O6 83.10(13) 2_566 2_656
O4 Tb1 O1 74.06(12) 2_566 2_666
O4 Tb1 O1 114.14(14) 2_566 .
O4 Tb1 O5 139.21(13) 2_566 .
O4 Tb1 O7 80.93(13) 2_566 .
O4 Tb1 N1 138.79(13) 2_566 .
C8 O3 Tb1 118.0(3) . .
C9 O6 Tb1 118.1(3) . 2_656
Tb1 O1 Tb1 113.18(14) . 2_666
C6 O1 Tb1 127.1(3) . 2_666
C6 O1 Tb1 118.6(3) . .
C9 O5 Tb1 116.8(3) . .
Tb1 O7 H7A 117(2) . .
Tb1 O7 H7B 118(2) . .
H7A O7 H7B 111(3) . .
C5 N1 Tb1 110.6(3) . .
C1 N1 Tb1 130.5(4) . .
C1 N1 C5 117.1(5) . .
C8 O4 Tb1 117.7(3) . 2_566
N2 N3 H3 115.8 . .
C7 N3 H3 115.8 . .
C7 N3 N2 128.4(5) . .
O3 C8 C8 114.9(6) . 2_566
O4 C8 O3 126.4(5) . .
O4 C8 C8 118.7(6) . 2_566
C4 C3 H3A 120.5 . .
C2 C3 H3A 120.5 . .
C2 C3 C4 118.9(5) . .
C6 N2 N3 116.6(5) . .
N1 C5 C6 118.6(5) . .
N1 C5 C4 123.1(5) . .
C4 C5 C6 118.3(5) . .
N1 C1 H1 118.2 . .
N1 C1 C2 123.5(6) . .
C2 C1 H1 118.2 . .
O1 C6 C5 117.5(5) . .
N2 C6 O1 119.6(5) . .
N2 C6 C5 122.8(5) . .
O2 C7 N3 121.0(6) . .
O2 C7 C4 124.0(5) . .
N3 C7 C4 115.0(5) . .
C3 C4 C5 118.0(6) . .
C3 C4 C7 123.1(5) . .
C5 C4 C7 118.8(5) . .
C3 C2 C1 119.1(5) . .
C3 C2 H2 120.5 . .
C1 C2 H2 120.5 . .
O6 C9 C9 115.1(6) . 2_656
O5 C9 O6 126.2(5) . .
O5 C9 C9 118.7(6) . 2_656

loop_
_geom_bond_atom_site_label_1
_geom_bond_atom_site_label_2
_geom_bond_distance
_geom_bond_site_symmetry_2
Tb1 Tb1 3.9519(5) 2_666
Tb1 O3 2.369(4) .
Tb1 O6 2.369(4) 2_656
Tb1 O1 2.377(3) 2_666
Tb1 O1 2.357(4) .
Tb1 O5 2.377(4) .
Tb1 O7 2.426(4) .
Tb1 N1 2.576(4) .
Tb1 O4 2.340(4) 2_566
O3 C8 1.266(6) .
O6 Tb1 2.369(4) 2_656
O6 C9 1.270(6) .
O1 Tb1 2.377(3) 2_666
O1 C6 1.327(6) .
O5 C9 1.244(7) .
O2 C7 1.262(7) .
O7 H7A 0.847(10) .
O7 H7B 0.845(10) .
N1 C5 1.352(7) .
N1 C1 1.338(7) .
O4 Tb1 2.340(4) 2_566
O4 C8 1.243(7) .
N3 H3 0.8600 .
N3 N2 1.379(6) .
N3 C7 1.344(7) .
C8 C8 1.553(10) 2_566
C3 H3A 0.9300 .
C3 C4 1.404(8) .
C3 C2 1.374(9) .
N2 C6 1.295(7) .
C5 C6 1.452(7) .
C5 C4 1.408(7) .
C1 H1 0.9300 .
C1 C2 1.401(7) .
C7 C4 1.452(8) .
C2 H2 0.9300 .
C9 C9 1.548(10) 2_656

loop_
_geom_torsion_atom_site_label_1
_geom_torsion_atom_site_label_2
_geom_torsion_atom_site_label_3
_geom_torsion_atom_site_label_4
_geom_torsion
_geom_torsion_site_symmetry_1
_geom_torsion_site_symmetry_4
Tb1 Tb1 O3 C8 -86.2(4) 2_666 .
Tb1 Tb1 O1 C6 -168.6(5) 2_666 .
Tb1 Tb1 O5 C9 121.3(4) 2_666 .
Tb1 Tb1 N1 C5 -28.8(3) 2_666 .
Tb1 Tb1 N1 C1 166.9(5) 2_666 .
Tb1 O3 C8 O4 171.9(4) . .
Tb1 O3 C8 C8 -9.3(7) . 2_566
Tb1 O6 C9 O5 -168.0(4) 2_656 .
Tb1 O6 C9 C9 12.6(7) 2_656 2_656
Tb1 O1 C6 N2 -11.5(7) 2_666 .
Tb1 O1 C6 N2 155.4(4) . .
Tb1 O1 C6 C5 167.2(3) 2_666 .
Tb1 O1 C6 C5 -26.0(6) . .
Tb1 O5 C9 O6 -167.8(4) . .
Tb1 O5 C9 C9 11.5(7) . 2_656
Tb1 N1 C5 C6 17.6(6) . .
Tb1 N1 C5 C4 -161.9(4) . .
Tb1 N1 C1 C2 162.1(4) . .
Tb1 O4 C8 O3 171.0(4) 2_566 .
Tb1 O4 C8 C8 -7.7(7) 2_566 2_566
O3 Tb1 O1 Tb1 114.69(18) . 2_666
O3 Tb1 O1 C6 -53.9(4) . .
O3 Tb1 O5 C9 -173.1(3) . .
O3 Tb1 N1 C5 55.2(3) . .
O3 Tb1 N1 C1 -109.1(5) . .
O6 Tb1 O3 C8 59.4(4) 2_656 .
O6 Tb1 O1 Tb1 -60.2(3) 2_656 2_666
O6 Tb1 O1 C6 131.2(4) 2_656 .
O6 Tb1 O5 C9 -12.8(3) 2_656 .
O6 Tb1 N1 C5 -166.8(3) 2_656 .
O6 Tb1 N1 C1 28.9(5) 2_656 .
O1 Tb1 O3 C8 -57.2(4) 2_666 .
O1 Tb1 O3 C8 -116.4(4) . .
O1 Tb1 O1 Tb1 0.0 2_666 2_666
O1 Tb1 O1 C6 -168.6(5) 2_666 .
O1 Tb1 O5 C9 155.2(4) . .
O1 Tb1 O5 C9 87.5(4) 2_666 .
O1 Tb1 N1 C5 -37.9(4) 2_666 .
O1 Tb1 N1 C5 -21.3(3) . .
O1 Tb1 N1 C1 157.8(4) 2_666 .
O1 Tb1 N1 C1 174.4(5) . .
O5 Tb1 O3 C8 -149.8(3) . .
O5 Tb1 O1 Tb1 -82.15(16) . 2_666
O5 Tb1 O1 C6 109.2(4) . .
O5 Tb1 N1 C5 -106.2(3) . .
O5 Tb1 N1 C1 89.5(5) . .
O2 C7 C4 C3 3.5(9) . .
O2 C7 C4 C5 -179.4(5) . .
O7 Tb1 O3 C8 95.1(4) . .
O7 Tb1 O1 Tb1 160.22(15) . 2_666
O7 Tb1 O1 C6 -8.4(4) . .
O7 Tb1 O5 C9 -68.9(4) . .
O7 Tb1 N1 C5 134.8(4) . .
O7 Tb1 N1 C1 -29.5(5) . .
N1 Tb1 O3 C8 173.0(4) . .
N1 Tb1 O1 Tb1 -166.5(2) . 2_666
N1 Tb1 O1 C6 24.9(3) . .
N1 Tb1 O5 C9 -137.5(4) . .
N1 C5 C6 O1 3.3(7) . .
N1 C5 C6 N2 -178.1(5) . .
N1 C5 C4 C3 -5.2(8) . .
N1 C5 C4 C7 177.6(5) . .
N1 C1 C2 C3 -1.4(8) . .
O4 Tb1 O3 C8 9.7(3) 2_566 .
O4 Tb1 O1 Tb1 58.71(19) 2_566 2_666
O4 Tb1 O1 C6 -109.9(4) 2_566 .
O4 Tb1 O5 C9 37.1(5) 2_566 .
O4 Tb1 N1 C5 79.2(4) 2_566 .
O4 Tb1 N1 C1 -85.1(5) 2_566 .
N3 N2 C6 O1 179.0(4) . .
N3 N2 C6 C5 0.4(7) . .
N3 C7 C4 C3 -176.5(5) . .
N3 C7 C4 C5 0.7(7) . .
N2 N3 C7 O2 -178.5(5) . .
N2 N3 C7 C4 1.4(8) . .
C5 N1 C1 C2 -1.4(8) . .
C1 N1 C5 C6 -175.7(5) . .
C1 N1 C5 C4 4.7(8) . .
C6 C5 C4 C3 175.3(5) . .
C6 C5 C4 C7 -2.0(7) . .
C7 N3 N2 C6 -2.0(8) . .
C4 C3 C2 C1 0.9(8) . .
C4 C5 C6 O1 -177.1(4) . .
C4 C5 C6 N2 1.5(8) . .
C2 C3 C4 C5 2.1(8) . .
C2 C3 C4 C7 179.3(5) . .
